data_4321387
loop_
_publ_author_name
'Gan, Xin-Min'
'Parveen, Sahrah'
'Smith, Wayne L.'
'Duesler, Eileen N.'
'Paine, Robert T.'

_publ_contact_author 'Robert T. Paine'
_publ_contact_author_email rtpaine@unm.edu
_publ_contact_author_fax 1.505.277.2609
_publ_contact_author_phone 1.505.277.1661
_publ_section_title
;
 Synthesis, Characterization, and Coordination Chemistry of a New
 Geometrically Hindered Trifunctional Ligand,
 4,5-Bis(diphenylphosphino)-sym-octahydroacridine N,P,P'-Trioxide
;
_journal_coden_ASTM JACSAT
_journal_issue 20
_journal_name_full 'Inorganic Chemistry'
_journal_page_first 4591
_journal_page_last 4598
_journal_paper_doi 10.1021/ic000153n
_journal_volume 39
_journal_year 2000
_chemical_formula_sum 'C39 H37 Cl6 N O3 P2'
_chemical_formula_weight 842.34
_space_group_IT_number 14
_symmetry_cell_setting monoclinic
_symmetry_space_group_name_Hall '-P 2ybc'
_symmetry_space_group_name_H-M 'P 1 21/c 1'
_atom_sites_solution_hydrogens geom
_atom_sites_solution_primary direct
_atom_sites_solution_secondary difmap
_audit_creation_method SHELXL-97
_cell_angle_alpha 90.00
_cell_angle_beta 104.86(2)
_cell_angle_gamma 90.00
_cell_formula_units_Z 4
_cell_length_a 21.183(3)
_cell_length_b 11.645(4)
_cell_length_c 16.791(6)
_cell_measurement_reflns_used 27
_cell_measurement_temperature 293(2)
_cell_measurement_theta_max 8.71
_cell_measurement_theta_min 1.99
_cell_volume 4003(2)
_computing_cell_refinement 'XSCANS V2.2 (Siemens, 1994)'
_computing_data_collection 'XSCANS V2.2 (Siemens, 1994)'
_computing_data_reduction 'XSCANS V2.2 (Siemens, 1994)'
_computing_molecular_graphics 'SHELXTL V5.0 (Siemens, 1994)'
_computing_publication_material 'SHELXL-97 (Sheldrick, 1997)'
_computing_structure_refinement 'SHELXL-97 (Sheldrick, 1997)'
_computing_structure_solution 'SHELXS-97 (Sheldrick, 1990)'
_diffrn_ambient_temperature 293(2)
_diffrn_measured_fraction_theta_full .997
_diffrn_measured_fraction_theta_max .997
_diffrn_measurement_device_type 'Siemens P4'
_diffrn_measurement_method 'profile data from \w scans'
_diffrn_radiation_monochromator graphite
_diffrn_radiation_source 'fine-focus sealed tube'
_diffrn_radiation_type MoK\a
_diffrn_radiation_wavelength 0.71073
_diffrn_reflns_av_R_equivalents 0.0736
_diffrn_reflns_av_sigmaI/netI 0.1927
_diffrn_reflns_limit_h_max 22
_diffrn_reflns_limit_h_min -22
_diffrn_reflns_limit_k_max 12
_diffrn_reflns_limit_k_min -12
_diffrn_reflns_limit_l_max 18
_diffrn_reflns_limit_l_min -18
_diffrn_reflns_number 10850
_diffrn_reflns_theta_full 22.52
_diffrn_reflns_theta_max 22.52
_diffrn_reflns_theta_min 1.99
_diffrn_standards_decay_% 0.0
_diffrn_standards_interval_count 97
_diffrn_standards_number 3
_exptl_absorpt_coefficient_mu 0.547
_exptl_absorpt_correction_T_max 0.846
_exptl_absorpt_correction_T_min 0.913
_exptl_absorpt_correction_type 'psi-scan corrections'
_exptl_crystal_colour colorless
_exptl_crystal_density_diffrn 1.398
_exptl_crystal_density_method 'not measured'
_exptl_crystal_description plate
_exptl_crystal_F_000 1736
_exptl_crystal_size_max 0.276
_exptl_crystal_size_mid 0.207
_exptl_crystal_size_min 0.092
_refine_diff_density_max .442
_refine_diff_density_min -.468
_refine_diff_density_rms .047
_refine_ls_extinction_method none
_refine_ls_goodness_of_fit_ref 1.080
_refine_ls_hydrogen_treatment constr
_refine_ls_matrix_type full
_refine_ls_number_parameters 460
_refine_ls_number_reflns 5225
_refine_ls_number_restraints 0
_refine_ls_restrained_S_all 1.080
_refine_ls_R_factor_all 0.1366
_refine_ls_R_factor_gt 0.0475
_refine_ls_shift/su_max 0.001
_refine_ls_shift/su_mean 0.000
_refine_ls_structure_factor_coef Fsqd
_refine_ls_weighting_details
; calc
 [0.00000+1.00000exp(7.00(sin\q/\l)^2^)]/
   [\s^2^(Fo^2^)+0.0000+0.0000*P+(0.0500P)^2^+0.0000sin\q/\l]
 where P = 0.33333Fo^2^ + 0.66667Fc^2^
;
_refine_ls_weighting_scheme calc
_refine_ls_wR_factor_gt 0.1059
_refine_ls_wR_factor_ref 0.1420
_reflns_number_gt 1900
_reflns_number_total 5225
_reflns_threshold_expression >2sigma(I)
_cod_data_source_file ic000153n_1.cif
_cod_data_source_block rtp997
_cod_database_code 4321387

loop_
_symmetry_equiv_pos_as_xyz
'x, y, z'
'-x, y+1/2, -z+1/2'
'-x, -y, -z'
'x, -y-1/2, z-1/2'

loop_
_atom_site_label
_atom_site_type_symbol
_atom_site_fract_x
_atom_site_fract_y
_atom_site_fract_z
_atom_site_U_iso_or_equiv
_atom_site_adp_type
_atom_site_occupancy
_atom_site_symmetry_multiplicity
_atom_site_calc_flag
_atom_site_refinement_flags
_atom_site_disorder_assembly
_atom_site_disorder_group
P1 P 0.32378(8) 0.80988(13) 0.00331(9) 0.0360(4) Uani 1 1 d . . .
P2 P 0.17545(9) 1.07164(14) -0.29492(9) 0.0435(4) Uani 1 1 d . . .
O1 O 0.2540(2) 0.9182(3) -0.1468(2) 0.0435(10) Uani 1 1 d . . .
O2 O 0.36659(19) 0.7631(3) -0.0467(2) 0.0423(10) Uani 1 1 d . . .
O3 O 0.1593(2) 1.1648(4) -0.3574(2) 0.0571(12) Uani 1 1 d . . .
N N 0.3016(2) 0.9902(4) -0.1437(3) 0.0374(12) Uani 1 1 d . . .
C1 C 0.3422(3) 1.0170(5) -0.0686(3) 0.0405(15) Uani 1 1 d . . .
C2 C 0.3197(3) 0.9690(5) 0.0031(3) 0.0415(15) Uani 1 1 d . . .
H2 H 0.2737 0.9901 -0.0055 0.052 Uiso 1 1 calc R . .
C3 C 0.3577(4) 1.0276(6) 0.0830(4) 0.067(2) Uani 1 1 d . . .
H3A H 0.3395 1.1033 0.0864 0.083 Uiso 1 1 calc R . .
H3B H 0.3525 0.9832 0.1298 0.083 Uiso 1 1 calc R . .
C4 C 0.4271(4) 1.0386(7) 0.0872(4) 0.078(2) Uani 1 1 d . . .
H4A H 0.4450 0.9632 0.0816 0.098 Uiso 1 1 calc R . .
H4B H 0.4498 1.0691 0.1406 0.098 Uiso 1 1 calc R . .
C5 C 0.4391(3) 1.1184(6) 0.0189(4) 0.067(2) Uani 1 1 d . . .
H5A H 0.4310 1.1974 0.0318 0.084 Uiso 1 1 calc R . .
H5B H 0.4844 1.1123 0.0170 0.084 Uiso 1 1 calc R . .
C6 C 0.3947(3) 1.0868(5) -0.0650(3) 0.0464(16) Uani 1 1 d . . .
C7 C 0.4044(3) 1.1322(5) -0.1365(4) 0.0518(17) Uani 1 1 d . . .
H7 H 0.4404 1.1791 -0.1340 0.065 Uiso 1 1 calc R . .
C8 C 0.3616(3) 1.1094(5) -0.2119(4) 0.0453(16) Uani 1 1 d . . .
C9 C 0.3716(3) 1.1588(6) -0.2923(4) 0.064(2) Uani 1 1 d . . .
H9A H 0.3871 1.2372 -0.2827 0.080 Uiso 1 1 calc R . .
H9B H 0.4049 1.1146 -0.3088 0.080 Uiso 1 1 calc R . .
C10 C 0.3095(4) 1.1577(6) -0.3616(4) 0.064(2) Uani 1 1 d . . .
H10A H 0.3198 1.1777 -0.4130 0.080 Uiso 1 1 calc R . .
H10B H 0.2793 1.2146 -0.3508 0.080 Uiso 1 1 calc R . .
C11 C 0.2776(3) 1.0398(6) -0.3697(3) 0.0564(19) Uani 1 1 d . . .
H11A H 0.3081 0.9827 -0.3794 0.070 Uiso 1 1 calc R . .
H11B H 0.2396 1.0395 -0.4166 0.070 Uiso 1 1 calc R . .
C12 C 0.2567(3) 1.0090(5) -0.2913(3) 0.0414(15) Uani 1 1 d . . .
H12 H 0.2515 0.9254 -0.2914 0.052 Uiso 1 1 calc R . .
C13 C 0.3090(3) 1.0387(5) -0.2152(3) 0.0362(14) Uani 1 1 d . . .
C14 C 0.3544(3) 0.7667(5) 0.1100(3) 0.0369(14) Uani 1 1 d . . .
C15 C 0.3183(3) 0.7755(5) 0.1681(3) 0.0487(17) Uani 1 1 d . . .
H15 H 0.2760 0.8047 0.1526 0.061 Uiso 1 1 calc R . .
C16 C 0.3444(4) 0.7412(6) 0.2489(4) 0.0528(18) Uani 1 1 d . . .
H16 H 0.3201 0.7487 0.2876 0.066 Uiso 1 1 calc R . .
C17 C 0.4060(4) 0.6963(6) 0.2714(4) 0.066(2) Uani 1 1 d . . .
H17 H 0.4235 0.6731 0.3255 0.082 Uiso 1 1 calc R . .
C18 C 0.4421(4) 0.6852(7) 0.2152(4) 0.073(2) Uani 1 1 d . . .
H18 H 0.4839 0.6543 0.2312 0.091 Uiso 1 1 calc R . .
C19 C 0.4165(3) 0.7201(5) 0.1337(4) 0.0513(17) Uani 1 1 d . . .
H19 H 0.4411 0.7120 0.0955 0.064 Uiso 1 1 calc R . .
C20 C 0.2417(3) 0.7567(5) -0.0236(3) 0.0415(15) Uani 1 1 d . . .
C21 C 0.2286(4) 0.6552(6) -0.0662(4) 0.065(2) Uani 1 1 d . . .
H21 H 0.2625 0.6179 -0.0814 0.082 Uiso 1 1 calc R . .
C22 C 0.1681(5) 0.6066(8) -0.0870(6) 0.095(3) Uani 1 1 d . . .
H22 H 0.1609 0.5380 -0.1162 0.118 Uiso 1 1 calc R . .
C23 C 0.1181(5) 0.6609(10) -0.0641(6) 0.104(3) Uani 1 1 d . . .
H23 H 0.0765 0.6287 -0.0779 0.129 Uiso 1 1 calc R . .
C24 C 0.1289(4) 0.7626(9) -0.0210(6) 0.097(3) Uani 1 1 d . . .
H24 H 0.0949 0.7991 -0.0052 0.121 Uiso 1 1 calc R . .
C25 C 0.1903(4) 0.8096(7) -0.0016(4) 0.073(2) Uani 1 1 d . . .
H25 H 0.1975 0.8787 0.0271 0.092 Uiso 1 1 calc R . .
C26 C 0.1180(3) 0.9562(5) -0.3200(4) 0.0475(16) Uani 1 1 d . . .
C27 C 0.1268(3) 0.8492(6) -0.2818(4) 0.062(2) Uani 1 1 d . . .
H27 H 0.1648 0.8352 -0.2407 0.077 Uiso 1 1 calc R . .
C28 C 0.0808(4) 0.7638(7) -0.3032(5) 0.074(2) Uani 1 1 d . . .
H28 H 0.0877 0.6934 -0.2763 0.092 Uiso 1 1 calc R . .
C29 C 0.0251(4) 0.7820(8) -0.3635(5) 0.083(3) Uani 1 1 d . . .
H29 H -0.0057 0.7239 -0.3789 0.104 Uiso 1 1 calc R . .
C30 C 0.0151(4) 0.8879(9) -0.4016(5) 0.083(3) Uani 1 1 d . . .
H30 H -0.0233 0.9013 -0.4422 0.103 Uiso 1 1 calc R . .
C31 C 0.0605(4) 0.9737(7) -0.3807(4) 0.066(2) Uani 1 1 d . . .
H31 H 0.0528 1.0442 -0.4074 0.083 Uiso 1 1 calc R . .
C32 C 0.1753(3) 1.1262(5) -0.1942(3) 0.0423(15) Uani 1 1 d . . .
C33 C 0.1381(3) 1.0780(6) -0.1457(4) 0.0569(18) Uani 1 1 d . . .
H33 H 0.1131 1.0129 -0.1638 0.071 Uiso 1 1 calc R . .
C34 C 0.1382(4) 1.1260(7) -0.0712(4) 0.070(2) Uani 1 1 d . . .
H34 H 0.1128 1.0938 -0.0393 0.088 Uiso 1 1 calc R . .
C35 C 0.1751(4) 1.2202(8) -0.0436(5) 0.080(3) Uani 1 1 d . . .
H35 H 0.1748 1.2519 0.0071 0.100 Uiso 1 1 calc R . .
C36 C 0.2128(4) 1.2691(7) -0.0897(5) 0.073(2) Uani 1 1 d . . .
H36 H 0.2390 1.3321 -0.0697 0.092 Uiso 1 1 calc R . .
C37 C 0.2115(3) 1.2237(6) -0.1658(4) 0.0578(19) Uani 1 1 d . . .
H37 H 0.2352 1.2590 -0.1986 0.072 Uiso 1 1 calc R . .
C38 C 0.3886(4) 0.5218(7) -0.1148(5) 0.080(2) Uani 1 1 d . . .
H38 H 0.3786 0.6021 -0.1056 0.100 Uiso 1 1 calc R . .
Cl1 Cl 0.32502(18) 0.4662(2) -0.19351(16) 0.1333(12) Uani 1 1 d . . .
Cl2 Cl 0.45978(18) 0.5173(4) -0.1446(3) 0.1984(19) Uani 1 1 d . . .
Cl3 Cl 0.3914(2) 0.4449(3) -0.02548(18) 0.1586(14) Uani 1 1 d . . .
C39 C 0.0964(4) 1.3901(7) -0.3358(4) 0.076(2) Uani 1 1 d . . .
H39 H 0.1102 1.3104 -0.3395 0.095 Uiso 1 1 calc R . .
Cl4 Cl 0.03711(16) 1.4236(5) -0.42367(18) 0.203(2) Uani 1 1 d . . .
Cl5 Cl 0.06433(15) 1.4031(3) -0.25247(15) 0.1315(11) Uani 1 1 d . . .
Cl6 Cl 0.16225(16) 1.4787(3) -0.3281(2) 0.1430(12) Uani 1 1 d . . .

loop_
_atom_site_aniso_label
_atom_site_aniso_U_11
_atom_site_aniso_U_22
_atom_site_aniso_U_33
_atom_site_aniso_U_23
_atom_site_aniso_U_13
_atom_site_aniso_U_12
P1 0.0477(10) 0.0330(9) 0.0266(8) 0.0027(7) 0.0084(7) 0.0031(8)
P2 0.0589(12) 0.0380(10) 0.0317(8) 0.0020(7) 0.0083(8) 0.0068(9)
O1 0.048(3) 0.040(2) 0.042(2) 0.005(2) 0.0098(19) -0.004(2)
O2 0.055(3) 0.041(2) 0.036(2) 0.0032(18) 0.021(2) 0.011(2)
O3 0.086(3) 0.043(3) 0.039(2) 0.018(2) 0.009(2) 0.019(2)
N 0.047(3) 0.033(3) 0.032(3) 0.005(2) 0.009(2) 0.002(3)
C1 0.054(4) 0.033(3) 0.033(3) 0.003(3) 0.009(3) 0.008(3)
C2 0.065(4) 0.031(3) 0.027(3) -0.003(3) 0.010(3) 0.004(3)
C3 0.116(7) 0.039(4) 0.046(4) -0.008(3) 0.022(4) -0.009(4)
C4 0.096(7) 0.091(6) 0.040(4) -0.007(4) 0.003(4) -0.014(5)
C5 0.070(5) 0.056(5) 0.057(4) 0.002(4) -0.014(4) -0.015(4)
C6 0.055(4) 0.041(4) 0.039(4) 0.002(3) 0.005(3) 0.002(3)
C7 0.046(4) 0.043(4) 0.061(4) 0.003(3) 0.003(3) -0.007(3)
C8 0.048(4) 0.041(4) 0.050(4) 0.009(3) 0.019(3) -0.002(3)
C9 0.078(5) 0.054(5) 0.064(5) 0.017(4) 0.027(4) -0.006(4)
C10 0.087(6) 0.069(5) 0.041(4) 0.019(4) 0.025(4) -0.005(4)
C11 0.080(5) 0.062(5) 0.032(3) 0.007(3) 0.023(3) 0.001(4)
C12 0.055(4) 0.036(4) 0.036(3) 0.002(3) 0.017(3) 0.009(3)
C13 0.042(4) 0.039(4) 0.028(3) 0.005(3) 0.009(3) 0.004(3)
C14 0.050(4) 0.031(3) 0.028(3) 0.003(3) 0.007(3) -0.005(3)
C15 0.062(4) 0.050(4) 0.034(4) -0.002(3) 0.012(3) -0.003(3)
C16 0.074(5) 0.052(4) 0.034(4) -0.006(3) 0.018(4) -0.012(4)
C17 0.089(6) 0.066(5) 0.035(4) 0.008(4) 0.001(4) -0.011(5)
C18 0.074(5) 0.089(6) 0.051(4) 0.010(4) 0.010(4) 0.011(5)
C19 0.057(4) 0.059(5) 0.037(4) 0.014(3) 0.011(3) 0.010(4)
C20 0.045(4) 0.044(4) 0.032(3) 0.006(3) 0.001(3) -0.001(3)
C21 0.069(5) 0.050(5) 0.076(5) -0.008(4) 0.014(4) -0.009(4)
C22 0.081(7) 0.083(7) 0.110(7) -0.015(5) 0.007(6) -0.026(6)
C23 0.066(7) 0.123(9) 0.109(8) 0.021(7) 0.000(6) -0.044(7)
C24 0.058(6) 0.124(9) 0.112(8) -0.013(7) 0.028(5) -0.011(6)
C25 0.063(5) 0.081(6) 0.077(5) -0.015(5) 0.021(4) -0.007(5)
C26 0.058(4) 0.046(4) 0.037(4) -0.007(3) 0.010(3) 0.003(3)
C27 0.054(5) 0.065(5) 0.059(4) -0.004(4) 0.001(4) 0.001(4)
C28 0.074(6) 0.062(5) 0.082(6) -0.007(4) 0.014(5) -0.003(5)
C29 0.078(6) 0.086(7) 0.088(6) -0.041(5) 0.025(5) -0.025(5)
C30 0.057(5) 0.115(8) 0.063(5) -0.017(5) -0.008(4) -0.011(6)
C31 0.076(6) 0.072(5) 0.046(4) 0.004(4) 0.006(4) 0.004(5)
C32 0.055(4) 0.035(4) 0.032(3) 0.000(3) 0.003(3) 0.009(3)
C33 0.069(5) 0.056(4) 0.047(4) 0.003(4) 0.016(4) 0.012(4)
C34 0.084(6) 0.090(6) 0.042(4) -0.005(4) 0.025(4) 0.014(5)
C35 0.089(6) 0.102(8) 0.047(5) -0.031(5) 0.016(4) 0.023(6)
C36 0.091(6) 0.063(5) 0.059(5) -0.027(4) 0.008(5) -0.002(5)
C37 0.077(5) 0.051(5) 0.048(4) -0.007(3) 0.020(4) -0.005(4)
C38 0.107(7) 0.058(5) 0.082(5) 0.002(4) 0.038(5) 0.012(5)
Cl1 0.215(3) 0.0856(18) 0.1012(19) -0.0171(15) 0.044(2) -0.048(2)
Cl2 0.143(3) 0.202(4) 0.290(5) 0.030(4) 0.128(3) 0.070(3)
Cl3 0.261(4) 0.107(2) 0.104(2) 0.0394(17) 0.041(2) 0.027(2)
C39 0.088(6) 0.071(5) 0.070(5) 0.007(4) 0.023(4) 0.014(5)
Cl4 0.118(2) 0.401(7) 0.0845(18) 0.019(3) 0.0138(17) 0.081(3)
Cl5 0.142(2) 0.177(3) 0.0914(17) 0.0093(19) 0.0590(17) 0.002(2)
Cl6 0.153(3) 0.098(2) 0.202(3) 0.006(2) 0.090(3) -0.022(2)

loop_
_atom_type_symbol
_atom_type_description
_atom_type_scat_dispersion_real
_atom_type_scat_dispersion_imag
_atom_type_scat_source
C C .0033 .0016 'International Tables Vol C Tables 4.2.6.8 and 6.1.1.4'
H H .0000 .0000 'International Tables Vol C Tables 4.2.6.8 and 6.1.1.4'
N N .0061 .0033 'International Tables Vol C Tables 4.2.6.8 and 6.1.1.4'
O O .0106 .0060 'International Tables Vol C Tables 4.2.6.8 and 6.1.1.4'
P P .1023 .0942 'International Tables Vol C Tables 4.2.6.8 and 6.1.1.4'
Cl Cl .1484 .1585 'International Tables Vol C Tables 4.2.6.8 and 6.1.1.4'

loop_
_geom_angle_atom_site_label_1
_geom_angle_atom_site_label_2
_geom_angle_atom_site_label_3
_geom_angle
_geom_angle_site_symmetry_1
_geom_angle_site_symmetry_3
_geom_angle_publ_flag
O2 P1 C20 115.1(3) . . ?
O2 P1 C14 109.9(3) . . ?
C20 P1 C14 103.4(3) . . ?
O2 P1 C2 113.5(3) . . ?
C20 P1 C2 107.7(3) . . ?
C14 P1 C2 106.5(3) . . ?
O3 P2 C26 111.3(3) . . ?
O3 P2 C32 110.4(3) . . ?
C26 P2 C32 108.6(3) . . ?
O3 P2 C12 110.7(3) . . ?
C26 P2 C12 106.3(3) . . ?
C32 P2 C12 109.4(3) . . ?
O1 N C1 118.8(4) . . ?
O1 N C13 119.4(4) . . ?
C1 N C13 121.8(5) . . ?
C6 C1 N 119.3(5) . . ?
C6 C1 C2 127.2(5) . . ?
N C1 C2 113.4(5) . . ?
C1 C2 C3 109.3(5) . . ?
C1 C2 P1 110.3(4) . . ?
C3 C2 P1 115.4(4) . . ?
C1 C2 H2 107.2 . . ?
C3 C2 H2 107.2 . . ?
P1 C2 H2 107.2 . . ?
C4 C3 C2 112.1(6) . . ?
C4 C3 H3A 109.2 . . ?
C2 C3 H3A 109.2 . . ?
C4 C3 H3B 109.2 . . ?
C2 C3 H3B 109.2 . . ?
H3A C3 H3B 107.9 . . ?
C3 C4 C5 111.8(6) . . ?
C3 C4 H4A 109.3 . . ?
C5 C4 H4A 109.3 . . ?
C3 C4 H4B 109.3 . . ?
C5 C4 H4B 109.3 . . ?
H4A C4 H4B 107.9 . . ?
C6 C5 C4 111.1(6) . . ?
C6 C5 H5A 109.4 . . ?
C4 C5 H5A 109.4 . . ?
C6 C5 H5B 109.4 . . ?
C4 C5 H5B 109.4 . . ?
H5A C5 H5B 108.0 . . ?
C1 C6 C7 119.6(6) . . ?
C1 C6 C5 119.1(6) . . ?
C7 C6 C5 121.3(6) . . ?
C6 C7 C8 121.1(6) . . ?
C6 C7 H7 119.5 . . ?
C8 C7 H7 119.5 . . ?
C13 C8 C7 119.1(5) . . ?
C13 C8 C9 118.9(6) . . ?
C7 C8 C9 122.0(6) . . ?
C10 C9 C8 112.7(6) . . ?
C10 C9 H9A 109.1 . . ?
C8 C9 H9A 109.1 . . ?
C10 C9 H9B 109.1 . . ?
C8 C9 H9B 109.1 . . ?
H9A C9 H9B 107.8 . . ?
C9 C10 C11 110.8(6) . . ?
C9 C10 H10A 109.5 . . ?
C11 C10 H10A 109.5 . . ?
C9 C10 H10B 109.5 . . ?
C11 C10 H10B 109.5 . . ?
H10A C10 H10B 108.1 . . ?
C10 C11 C12 110.7(5) . . ?
C10 C11 H11A 109.5 . . ?
C12 C11 H11A 109.5 . . ?
C10 C11 H11B 109.5 . . ?
C12 C11 H11B 109.5 . . ?
H11A C11 H11B 108.1 . . ?
C13 C12 C11 111.3(5) . . ?
C13 C12 P2 114.4(4) . . ?
C11 C12 P2 110.4(4) . . ?
C13 C12 H12 106.7 . . ?
C11 C12 H12 106.7 . . ?
P2 C12 H12 106.7 . . ?
N C13 C8 119.0(5) . . ?
N C13 C12 115.2(5) . . ?
C8 C13 C12 125.8(5) . . ?
C19 C14 C15 118.7(5) . . ?
C19 C14 P1 117.8(4) . . ?
C15 C14 P1 123.4(5) . . ?
C16 C15 C14 120.8(6) . . ?
C16 C15 H15 119.6 . . ?
C14 C15 H15 119.6 . . ?
C17 C16 C15 119.6(6) . . ?
C17 C16 H16 120.2 . . ?
C15 C16 H16 120.2 . . ?
C16 C17 C18 120.7(6) . . ?
C16 C17 H17 119.7 . . ?
C18 C17 H17 119.7 . . ?
C17 C18 C19 120.3(7) . . ?
C17 C18 H18 119.9 . . ?
C19 C18 H18 119.9 . . ?
C14 C19 C18 119.9(6) . . ?
C14 C19 H19 120.1 . . ?
C18 C19 H19 120.1 . . ?
C21 C20 C25 117.1(7) . . ?
C21 C20 P1 118.9(5) . . ?
C25 C20 P1 124.0(5) . . ?
C22 C21 C20 122.9(8) . . ?
C22 C21 H21 118.6 . . ?
C20 C21 H21 118.6 . . ?
C21 C22 C23 118.7(9) . . ?
C21 C22 H22 120.6 . . ?
C23 C22 H22 120.6 . . ?
C22 C23 C24 120.6(9) . . ?
C22 C23 H23 119.7 . . ?
C24 C23 H23 119.7 . . ?
C25 C24 C23 119.2(9) . . ?
C25 C24 H24 120.4 . . ?
C23 C24 H24 120.4 . . ?
C24 C25 C20 121.6(8) . . ?
C24 C25 H25 119.2 . . ?
C20 C25 H25 119.2 . . ?
C31 C26 C27 117.3(6) . . ?
C31 C26 P2 118.6(5) . . ?
C27 C26 P2 124.1(5) . . ?
C28 C27 C26 121.6(7) . . ?
C28 C27 H27 119.2 . . ?
C26 C27 H27 119.2 . . ?
C29 C28 C27 120.2(8) . . ?
C29 C28 H28 119.9 . . ?
C27 C28 H28 119.9 . . ?
C28 C29 C30 119.1(8) . . ?
C28 C29 H29 120.5 . . ?
C30 C29 H29 120.5 . . ?
C31 C30 C29 121.2(8) . . ?
C31 C30 H30 119.4 . . ?
C29 C30 H30 119.4 . . ?
C30 C31 C26 120.5(7) . . ?
C30 C31 H31 119.7 . . ?
C26 C31 H31 119.7 . . ?
C37 C32 C33 118.5(6) . . ?
C37 C32 P2 118.4(5) . . ?
C33 C32 P2 123.0(5) . . ?
C34 C33 C32 120.2(7) . . ?
C34 C33 H33 119.9 . . ?
C32 C33 H33 119.9 . . ?
C35 C34 C33 120.5(7) . . ?
C35 C34 H34 119.8 . . ?
C33 C34 H34 119.8 . . ?
C34 C35 C36 120.7(7) . . ?
C34 C35 H35 119.6 . . ?
C36 C35 H35 119.6 . . ?
C35 C36 C37 119.2(7) . . ?
C35 C36 H36 120.4 . . ?
C37 C36 H36 120.4 . . ?
C36 C37 C32 120.8(7) . . ?
C36 C37 H37 119.6 . . ?
C32 C37 H37 119.6 . . ?
Cl2 C38 Cl3 113.6(5) . . ?
Cl2 C38 Cl1 109.5(5) . . ?
Cl3 C38 Cl1 108.1(5) . . ?
Cl2 C38 H38 108.5 . . ?
Cl3 C38 H38 108.5 . . ?
Cl1 C38 H38 108.5 . . ?
Cl5 C39 Cl6 111.8(5) . . ?
Cl5 C39 Cl4 109.0(4) . . ?
Cl6 C39 Cl4 109.2(5) . . ?
Cl5 C39 H39 108.9 . . ?
Cl6 C39 H39 108.9 . . ?
Cl4 C39 H39 108.9 . . ?

loop_
_geom_bond_atom_site_label_1
_geom_bond_atom_site_label_2
_geom_bond_distance
_geom_bond_site_symmetry_2
_geom_bond_publ_flag
P1 O2 1.488(4) . ?
P1 C20 1.790(6) . ?
P1 C14 1.813(5) . ?
P1 C2 1.854(6) . ?
P2 O3 1.487(4) . ?
P2 C26 1.790(7) . ?
P2 C32 1.808(6) . ?
P2 C12 1.855(6) . ?
O1 N 1.302(6) . ?
N C1 1.367(7) . ?
N C13 1.372(6) . ?
C1 C6 1.366(8) . ?
C1 C2 1.511(8) . ?
C2 C3 1.537(8) . ?
C2 H2 0.9800 . ?
C3 C4 1.460(10) . ?
C3 H3A 0.9700 . ?
C3 H3B 0.9700 . ?
C4 C5 1.547(9) . ?
C4 H4A 0.9700 . ?
C4 H4B 0.9700 . ?
C5 C6 1.525(8) . ?
C5 H5A 0.9700 . ?
C5 H5B 0.9700 . ?
C6 C7 1.374(8) . ?
C7 C8 1.381(8) . ?
C7 H7 0.9300 . ?
C8 C13 1.376(8) . ?
C8 C9 1.530(8) . ?
C9 C10 1.516(9) . ?
C9 H9A 0.9700 . ?
C9 H9B 0.9700 . ?
C10 C11 1.521(9) . ?
C10 H10A 0.9700 . ?
C10 H10B 0.9700 . ?
C11 C12 1.536(7) . ?
C11 H11A 0.9700 . ?
C11 H11B 0.9700 . ?
C12 C13 1.502(8) . ?
C12 H12 0.9800 . ?
C14 C19 1.383(8) . ?
C14 C15 1.390(8) . ?
C15 C16 1.386(8) . ?
C15 H15 0.9300 . ?
C16 C17 1.365(9) . ?
C16 H16 0.9300 . ?
C17 C18 1.365(10) . ?
C17 H17 0.9300 . ?
C18 C19 1.396(8) . ?
C18 H18 0.9300 . ?
C19 H19 0.9300 . ?
C20 C21 1.373(9) . ?
C20 C25 1.381(9) . ?
C21 C22 1.361(10) . ?
C21 H21 0.9300 . ?
C22 C23 1.370(12) . ?
C22 H22 0.9300 . ?
C23 C24 1.377(12) . ?
C23 H23 0.9300 . ?
C24 C25 1.372(10) . ?
C24 H24 0.9300 . ?
C25 H25 0.9300 . ?
C26 C31 1.388(9) . ?
C26 C27 1.392(9) . ?
C27 C28 1.375(9) . ?
C27 H27 0.9300 . ?
C28 C29 1.359(10) . ?
C28 H28 0.9300 . ?
C29 C30 1.381(11) . ?
C29 H29 0.9300 . ?
C30 C31 1.368(10) . ?
C30 H30 0.9300 . ?
C31 H31 0.9300 . ?
C32 C37 1.384(8) . ?
C32 C33 1.388(8) . ?
C33 C34 1.369(9) . ?
C33 H33 0.9300 . ?
C34 C35 1.358(11) . ?
C34 H34 0.9300 . ?
C35 C36 1.370(11) . ?
C35 H35 0.9300 . ?
C36 C37 1.378(9) . ?
C36 H36 0.9300 . ?
C37 H37 0.9300 . ?
C38 Cl2 1.708(8) . ?
C38 Cl3 1.734(8) . ?
C38 Cl1 1.751(8) . ?
C38 H38 0.9800 . ?
C39 Cl5 1.711(7) . ?
C39 Cl6 1.713(8) . ?
C39 Cl4 1.720(8) . ?
C39 H39 0.9800 . ?

loop_
_geom_torsion_atom_site_label_1
_geom_torsion_atom_site_label_2
_geom_torsion_atom_site_label_3
_geom_torsion_atom_site_label_4
_geom_torsion
_geom_torsion_site_symmetry_1
_geom_torsion_site_symmetry_2
_geom_torsion_site_symmetry_3
_geom_torsion_site_symmetry_4
_geom_torsion_publ_flag
O1 N C1 C6 176.0(5) . . . . ?
C13 N C1 C6 -5.3(8) . . . . ?
O1 N C1 C2 -7.6(7) . . . . ?
C13 N C1 C2 171.0(5) . . . . ?
C6 C1 C2 C3 10.1(9) . . . . ?
N C1 C2 C3 -165.9(5) . . . . ?
C6 C1 C2 P1 -117.7(6) . . . . ?
N C1 C2 P1 66.3(6) . . . . ?
O2 P1 C2 C1 18.6(5) . . . . ?
C20 P1 C2 C1 -110.0(5) . . . . ?
C14 P1 C2 C1 139.6(4) . . . . ?
O2 P1 C2 C3 -105.8(5) . . . . ?
C20 P1 C2 C3 125.6(5) . . . . ?
C14 P1 C2 C3 15.2(6) . . . . ?
C1 C2 C3 C4 -43.2(7) . . . . ?
P1 C2 C3 C4 81.8(7) . . . . ?
C2 C3 C4 C5 64.4(8) . . . . ?
C3 C4 C5 C6 -48.4(8) . . . . ?
N C1 C6 C7 2.4(9) . . . . ?
C2 C1 C6 C7 -173.4(6) . . . . ?
N C1 C6 C5 178.8(5) . . . . ?
C2 C1 C6 C5 3.0(9) . . . . ?
C4 C5 C6 C1 15.1(9) . . . . ?
C4 C5 C6 C7 -168.5(7) . . . . ?
C1 C6 C7 C8 0.6(10) . . . . ?
C5 C6 C7 C8 -175.7(6) . . . . ?
C6 C7 C8 C13 -0.8(10) . . . . ?
C6 C7 C8 C9 -179.9(6) . . . . ?
C13 C8 C9 C10 20.5(9) . . . . ?
C7 C8 C9 C10 -160.5(6) . . . . ?
C8 C9 C10 C11 -49.8(8) . . . . ?
C9 C10 C11 C12 62.9(7) . . . . ?
C10 C11 C12 C13 -43.9(7) . . . . ?
C10 C11 C12 P2 84.3(6) . . . . ?
O3 P2 C12 C13 108.7(4) . . . . ?
C26 P2 C12 C13 -130.3(4) . . . . ?
C32 P2 C12 C13 -13.2(5) . . . . ?
O3 P2 C12 C11 -17.9(5) . . . . ?
C26 P2 C12 C11 103.1(5) . . . . ?
C32 P2 C12 C11 -139.7(4) . . . . ?
O1 N C13 C8 -176.2(5) . . . . ?
C1 N C13 C8 5.1(8) . . . . ?
O1 N C13 C12 4.3(7) . . . . ?
C1 N C13 C12 -174.4(5) . . . . ?
C7 C8 C13 N -2.0(9) . . . . ?
C9 C8 C13 N 177.1(5) . . . . ?
C7 C8 C13 C12 177.4(6) . . . . ?
C9 C8 C13 C12 -3.5(9) . . . . ?
C11 C12 C13 N -165.1(5) . . . . ?
P2 C12 C13 N 68.8(6) . . . . ?
C11 C12 C13 C8 15.4(8) . . . . ?
P2 C12 C13 C8 -110.6(6) . . . . ?
O2 P1 C14 C19 12.6(5) . . . . ?
C20 P1 C14 C19 135.9(5) . . . . ?
C2 P1 C14 C19 -110.7(5) . . . . ?
O2 P1 C14 C15 -165.7(5) . . . . ?
C20 P1 C14 C15 -42.4(6) . . . . ?
C2 P1 C14 C15 70.9(6) . . . . ?
C19 C14 C15 C16 1.8(9) . . . . ?
P1 C14 C15 C16 -179.9(5) . . . . ?
C14 C15 C16 C17 -1.2(10) . . . . ?
C15 C16 C17 C18 0.2(11) . . . . ?
C16 C17 C18 C19 0.2(12) . . . . ?
C15 C14 C19 C18 -1.3(10) . . . . ?
P1 C14 C19 C18 -179.8(5) . . . . ?
C17 C18 C19 C14 0.4(11) . . . . ?
O2 P1 C20 C21 20.6(6) . . . . ?
C14 P1 C20 C21 -99.2(5) . . . . ?
C2 P1 C20 C21 148.3(5) . . . . ?
O2 P1 C20 C25 -161.8(5) . . . . ?
C14 P1 C20 C25 78.3(6) . . . . ?
C2 P1 C20 C25 -34.1(6) . . . . ?
C25 C20 C21 C22 0.3(10) . . . . ?
P1 C20 C21 C22 178.0(6) . . . . ?
C20 C21 C22 C23 -0.5(13) . . . . ?
C21 C22 C23 C24 0.1(14) . . . . ?
C22 C23 C24 C25 0.4(15) . . . . ?
C23 C24 C25 C20 -0.6(13) . . . . ?
C21 C20 C25 C24 0.3(11) . . . . ?
P1 C20 C25 C24 -177.3(6) . . . . ?
O3 P2 C26 C31 -12.7(6) . . . . ?
C32 P2 C26 C31 109.0(5) . . . . ?
C12 P2 C26 C31 -133.3(5) . . . . ?
O3 P2 C26 C27 167.9(5) . . . . ?
C32 P2 C26 C27 -70.4(6) . . . . ?
C12 P2 C26 C27 47.3(6) . . . . ?
C31 C26 C27 C28 0.2(10) . . . . ?
P2 C26 C27 C28 179.6(6) . . . . ?
C26 C27 C28 C29 0.7(11) . . . . ?
C27 C28 C29 C30 -1.3(12) . . . . ?
C28 C29 C30 C31 1.2(13) . . . . ?
C29 C30 C31 C26 -0.3(12) . . . . ?
C27 C26 C31 C30 -0.3(10) . . . . ?
P2 C26 C31 C30 -179.8(6) . . . . ?
O3 P2 C32 C37 -51.3(6) . . . . ?
C26 P2 C32 C37 -173.6(5) . . . . ?
C12 P2 C32 C37 70.7(5) . . . . ?
O3 P2 C32 C33 125.6(5) . . . . ?
C26 P2 C32 C33 3.3(6) . . . . ?
C12 P2 C32 C33 -112.4(5) . . . . ?
C37 C32 C33 C34 -0.6(9) . . . . ?
P2 C32 C33 C34 -177.5(5) . . . . ?
C32 C33 C34 C35 -0.8(11) . . . . ?
C33 C34 C35 C36 0.1(12) . . . . ?
C34 C35 C36 C37 2.0(12) . . . . ?
C35 C36 C37 C32 -3.4(11) . . . . ?
C33 C32 C37 C36 2.7(10) . . . . ?
P2 C32 C37 C36 179.8(5) . . . . ?
